data_7103489
loop_
_publ_author_name
'Gadzikwa, Tendai'
'Lu, Guang'
'Stern, Charlotte L'
'Wilson, Scott R'
'Hupp, Joseph T'
'Nguyen, Sonbinh T'

_publ_section_title
;
 Covalent surface modification of a metal-organic framework: selective
 surface engineering via Cu(I)-catalyzed Huisgen cycloaddition.
;
_journal_issue 43
_journal_name_full 'Chemical communications (Cambridge, England)'
_journal_page_first 5493
_journal_page_last 5495
_journal_paper_doi 10.1039/b805101a
_journal_year 2008
_chemical_formula_moiety '2(C41 H30 N2 O8 Si Zn2), 4(C3 H7 N O)'
_chemical_formula_sum 'C94 H88 N8 O20 Si2 Zn4'
_chemical_formula_weight 1967.38
_chemical_name_systematic
;
?
;
_space_group_IT_number 12
_symmetry_cell_setting monoclinic
_symmetry_space_group_name_Hall '-C 2y'
_symmetry_space_group_name_H-M 'C 1 2/m 1'
_atom_sites_solution_hydrogens geom
_atom_sites_solution_primary direct
_atom_sites_solution_secondary difmap
_audit_creation_method SHELXL-97
_audit_update_record
;
2008-03-17 text and data added, srw
;
_cell_angle_alpha 90.00
_cell_angle_beta 94.144(2)
_cell_angle_gamma 90.00
_cell_formula_units_Z 2
_cell_length_a 18.0511(8)
_cell_length_b 18.9764(8)
_cell_length_c 16.2258(6)
_cell_measurement_reflns_used 9273
_cell_measurement_temperature 100(2)
_cell_measurement_theta_max 34.02
_cell_measurement_theta_min 3.56
_cell_volume 5543.5(4)
_computing_cell_refinement 'SAINT V7.23A (Bruker, 2005)'
_computing_data_collection 'APEX2 V2.0-1 (Bruker, 2004)'
_computing_data_reduction
;
SAINT V7.23A, XPREP V2005/2, SADABS V2007/4, TWINABS V2007/5
(Bruker, 2005 & 2007)
;
_computing_molecular_graphics 'SHELXTL V6.12 (Bruker, 2005)'
_computing_publication_material 'XCIF V6.12 (Bruker, 2005)'
_computing_structure_refinement 'SHELXTL V6.12 (Bruker, 2005)'
_computing_structure_solution 'SHELXTL V6.12 (Bruker, 2005)'
_diffrn_ambient_temperature 100(2)
_diffrn_measured_fraction_theta_full 0.995
_diffrn_measured_fraction_theta_max 0.995
_diffrn_measurement_device 'Bruker D8/ApexII CCD'
_diffrn_measurement_method 'profile data from \f and \w scans'
_diffrn_radiation_monochromator graphite
_diffrn_radiation_source 'fine-focus sealed tube'
_diffrn_radiation_type MoK\a
_diffrn_radiation_wavelength 0.71073
_diffrn_radiation_wavelength_id s99w5as
_diffrn_reflns_av_R_equivalents 0.0478
_diffrn_reflns_av_sigmaI/netI 0.0364
_diffrn_reflns_limit_h_max 30
_diffrn_reflns_limit_h_min -29
_diffrn_reflns_limit_k_max 31
_diffrn_reflns_limit_k_min -31
_diffrn_reflns_limit_l_max 26
_diffrn_reflns_limit_l_min -27
_diffrn_reflns_number 141263
_diffrn_reflns_theta_full 36.43
_diffrn_reflns_theta_max 36.43
_diffrn_reflns_theta_min 3.03
_exptl_absorpt_coefficient_mu 0.938
_exptl_absorpt_correction_T_max 0.8987
_exptl_absorpt_correction_T_min 0.8084
_exptl_absorpt_correction_type integration
_exptl_absorpt_process_details 'SHELXTL/XPREP V2005/2 (Bruker, 2005)'
_exptl_crystal_colour colourless
_exptl_crystal_density_diffrn 1.179
_exptl_crystal_density_method 'not measured'
_exptl_crystal_description block
_exptl_crystal_F_000 2032
_exptl_crystal_id s99w5as
_exptl_crystal_preparation
;
The data crystal was mounted using oil (Parantone-N, Exxon) to a
thin glass fiber with the (-1 1 -2) scattering planes roughly normal
to the spindle axis.
;
_exptl_crystal_size_max 0.24
_exptl_crystal_size_mid 0.20
_exptl_crystal_size_min 0.12
_refine_diff_density_max 1.741
_refine_diff_density_min -0.922
_refine_diff_density_rms 0.120
_refine_ls_extinction_method none
_refine_ls_goodness_of_fit_ref 1.131
_refine_ls_hydrogen_treatment noref
_refine_ls_matrix_type full
_refine_ls_number_parameters 836
_refine_ls_number_reflns 13792
_refine_ls_number_restraints 1930
_refine_ls_restrained_S_all 0.981
_refine_ls_R_factor_all 0.0827
_refine_ls_R_factor_gt 0.0552
_refine_ls_shift/su_max 0.049
_refine_ls_shift/su_mean 0.000
_refine_ls_structure_factor_coef Fsqd
_refine_ls_weighting_details 'calc w=1/[\s^2^(Fo^2^)+(0.1383P)^2^+62.7912P] where P=(Fo^2^+2Fc^2^)/3'
_refine_ls_weighting_scheme calc
_refine_ls_wR_factor_gt 0.1575
_refine_ls_wR_factor_ref 0.1916
_reflns_number_gt 9855
_reflns_number_total 13792
_reflns_threshold_expression >2sigma(I)
_cod_data_source_file b805101a.txt
_cod_data_source_block s99w12as
_cod_depositor_comments
;
The following automatic conversions were performed:
'_symmetry_cell_setting' value 'Monoclinic' changed to 'monoclinic'
according to '/home/saulius/struct/CIF-dictionaries/cif_core.dic'
dictionary named 'cif_core.dic' version 2.4.1 from 2010-06-29.

Automatic conversion script
Id: cif_fix_enum 1527 2010-12-29 10:47:43Z saulius 
;
_cod_original_sg_symbol_Hall '-C 2y '
_cod_original_sg_symbol_H-M 'C 2/m '
_cod_database_code 7103489

loop_
_symmetry_equiv_pos_as_xyz
'x, y, z'
'-x, y, -z'
'x+1/2, y+1/2, z'
'-x+1/2, y+1/2, -z'
'-x, -y, -z'
'x, -y, z'
'-x+1/2, -y+1/2, -z'
'x+1/2, -y+1/2, z'

loop_
_atom_site_label
_atom_site_type_symbol
_atom_site_fract_x
_atom_site_fract_y
_atom_site_fract_z
_atom_site_U_iso_or_equiv
_atom_site_adp_type
_atom_site_occupancy
_atom_site_symmetry_multiplicity
_atom_site_calc_flag
_atom_site_refinement_flags
_atom_site_disorder_assembly
_atom_site_disorder_group
C1 C 0.24504(19) 0.09626(18) 0.7257(2) 0.0254(6) Uani 1 1 d . . .
C2 C 0.1899(2) 0.1542(2) 0.7364(2) 0.0296(7) Uani 1 1 d . . .
C3 C 0.1477(2) 0.17964(19) 0.6695(2) 0.0268(6) Uani 1 1 d . . .
H3 H 0.1528 0.1597 0.6165 0.032 Uiso 1 1 calc R . .
C4 C 0.0968(2) 0.23518(19) 0.6782(2) 0.0261(6) Uani 1 1 d . . .
C5 C 0.0522(3) 0.2621(2) 0.6100(2) 0.0380(9) Uani 1 1 d . . .
H5 H 0.0558 0.2422 0.5567 0.046 Uiso 1 1 calc R . .
C6 C 0.0040(2) 0.3162(2) 0.6202(2) 0.0351(8) Uani 1 1 d . . .
H6 H -0.0248 0.3345 0.5737 0.042 Uiso 1 1 calc R . .
C7 C -0.00347(19) 0.34538(18) 0.6991(2) 0.0253(6) Uani 1 1 d . . .
C8 C 0.0389(3) 0.3200(2) 0.7662(3) 0.0404(10) Uani 1 1 d . . .
H8 H 0.0338 0.3399 0.8192 0.048 Uiso 1 1 calc R . .
C9 C 0.0900(2) 0.2645(2) 0.7575(2) 0.0366(9) Uani 1 1 d . . .
C10 C 0.1334(4) 0.2364(4) 0.8256(3) 0.071(2) Uani 1 1 d . . .
H10 H 0.1285 0.2551 0.8793 0.086 Uiso 1 1 calc R . .
C11 C 0.1823(3) 0.1828(3) 0.8156(3) 0.0626(18) Uani 1 1 d . . .
H11 H 0.2113 0.1646 0.8620 0.075 Uiso 1 1 calc R . .
C12 C -0.05791(18) 0.40365(17) 0.7097(2) 0.0245(6) Uani 1 1 d . . .
O1 O 0.25116(17) 0.07437(16) 0.65396(17) 0.0339(6) Uani 1 1 d . . .
O2 O 0.2813(2) 0.0749(2) 0.7891(2) 0.0536(10) Uani 1 1 d . . .
O3 O -0.09318(18) 0.42573(17) 0.64593(18) 0.0381(7) Uani 1 1 d . . .
O4 O -0.0640(2) 0.4264(2) 0.7814(2) 0.0484(9) Uani 1 1 d . . .
Zn1 Zn 0.32536(2) 0.0000 0.62761(3) 0.01308(10) Uani 1 2 d SD . .
Zn2 Zn 0.36075(2) 0.0000 0.80751(3) 0.01331(10) Uani 1 2 d S . .
O5 O 0.2079(12) 0.1500(10) 0.4384(13) 0.156(6) Uani 0.50 1 d PDU . .
C30 C 0.2566(12) 0.1787(9) 0.4838(14) 0.122(5) Uani 0.50 1 d PDU . .
H30 H 0.2989 0.1520 0.5031 0.147 Uiso 0.50 1 calc PR . .
N3 N 0.2518(18) 0.2465(11) 0.507(2) 0.106(4) Uani 0.50 1 d PDU . .
C31 C 0.1914(11) 0.2900(10) 0.4708(14) 0.103(5) Uani 0.50 1 d PDU . .
H31A H 0.1625 0.2629 0.4283 0.155 Uiso 0.50 1 calc PR . .
H31B H 0.2120 0.3320 0.4458 0.155 Uiso 0.50 1 calc PR . .
H31C H 0.1592 0.3043 0.5139 0.155 Uiso 0.50 1 calc PR . .
C32 C 0.2983(12) 0.2717(11) 0.5776(12) 0.110(5) Uani 0.50 1 d PDU . .
H32A H 0.3320 0.2339 0.5978 0.165 Uiso 0.50 1 calc PR . .
H32B H 0.2670 0.2859 0.6216 0.165 Uiso 0.50 1 calc PR . .
H32C H 0.3275 0.3121 0.5609 0.165 Uiso 0.50 1 calc PR . .
N1 N 0.3622(5) 0.0094(6) -0.0677(4) 0.029(2) Uani 0.2199(13) 1 d PDU . 1
C13 C 0.3078(6) 0.0479(6) -0.0382(6) 0.033(2) Uani 0.2199(13) 1 d PDU . 1
H13 H 0.2767 0.0743 -0.0767 0.040 Uiso 0.2199(13) 1 calc PR . 1
C14 C 0.2939(5) 0.0519(4) 0.0441(7) 0.043(2) Uani 0.2199(13) 1 d PDU . 1
C15 C 0.3379(7) 0.0145(7) 0.1014(6) 0.042(2) Uani 0.2199(13) 1 d PDU . 1
C16 C 0.3947(7) -0.0258(7) 0.0714(7) 0.042(2) Uani 0.2199(13) 1 d PDU . 1
H16 H 0.4265 -0.0526 0.1086 0.050 Uiso 0.2199(13) 1 calc PR . 1
C17 C 0.4051(7) -0.0269(7) -0.0125(7) 0.037(2) Uani 0.2199(13) 1 d PDU . 1
H17 H 0.4443 -0.0546 -0.0314 0.044 Uiso 0.2199(13) 1 calc PR . 1
C18 C 0.2346(7) 0.0947(7) 0.0713(14) 0.061(4) Uani 0.2199(13) 1 d PDU . 1
C19 C 0.1839(7) 0.1311(7) 0.0883(15) 0.080(5) Uani 0.2199(13) 1 d PDU . 1
Si1 Si 0.1088(6) 0.1841(6) 0.1262(6) 0.090(3) Uani 0.2199(13) 1 d PDU . 1
C20 C 0.1028(17) 0.2714(9) 0.0745(16) 0.093(6) Uani 0.2199(13) 1 d PDU . 1
H20A H 0.0877 0.2651 0.0157 0.139 Uiso 0.2199(13) 1 calc PR . 1
H20B H 0.1514 0.2946 0.0803 0.139 Uiso 0.2199(13) 1 calc PR . 1
H20C H 0.0661 0.3007 0.1001 0.139 Uiso 0.2199(13) 1 calc PR . 1
C21 C 0.1259(16) 0.1986(16) 0.2401(9) 0.091(6) Uani 0.2199(13) 1 d PDU . 1
H21A H 0.1724 0.2247 0.2512 0.136 Uiso 0.2199(13) 1 calc PR . 1
H21B H 0.1295 0.1530 0.2684 0.136 Uiso 0.2199(13) 1 calc PR . 1
H21C H 0.0847 0.2258 0.2603 0.136 Uiso 0.2199(13) 1 calc PR . 1
C22 C 0.0187(9) 0.1367(15) 0.107(2) 0.106(6) Uani 0.2199(13) 1 d PDU . 1
H22A H 0.0096 0.1274 0.0477 0.159 Uiso 0.2199(13) 1 calc PR . 1
H22B H -0.0215 0.1659 0.1259 0.159 Uiso 0.2199(13) 1 calc PR . 1
H22C H 0.0207 0.0920 0.1373 0.159 Uiso 0.2199(13) 1 calc PR . 1
C23 C 0.3218(9) 0.0191(9) 0.1896(7) 0.041(3) Uani 0.2199(13) 1 d PDU . 1
H23 H 0.2793 0.0440 0.2050 0.049 Uiso 0.2199(13) 1 calc PR . 1
C24 C 0.3670(9) -0.0117(9) 0.2469(7) 0.039(3) Uani 0.2199(13) 1 d PDU . 1
H24 H 0.4113 -0.0337 0.2320 0.047 Uiso 0.2199(13) 1 calc PR . 1
N2 N 0.3303(7) -0.0054(6) 0.5038(4) 0.021(2) Uani 0.2199(13) 1 d PDU . 1
C25 C 0.2741(7) -0.0236(7) 0.4509(7) 0.034(2) Uani 0.2199(13) 1 d PDU . 1
H25 H 0.2276 -0.0345 0.4718 0.041 Uiso 0.2199(13) 1 calc PR . 1
C26 C 0.2804(7) -0.0272(7) 0.3664(7) 0.040(2) Uani 0.2199(13) 1 d PDU . 1
H26 H 0.2388 -0.0404 0.3304 0.048 Uiso 0.2199(13) 1 calc PR . 1
C27 C 0.3480(7) -0.0116(7) 0.3347(6) 0.035(2) Uani 0.2199(13) 1 d PDU . 1
C28 C 0.4062(6) 0.0075(8) 0.3899(7) 0.031(2) Uani 0.2199(13) 1 d PDU . 1
H28 H 0.4531 0.0190 0.3706 0.037 Uiso 0.2199(13) 1 calc PR . 1
C29 C 0.3957(7) 0.0097(8) 0.4735(7) 0.026(2) Uani 0.2199(13) 1 d PDU . 1
H29 H 0.4365 0.0224 0.5109 0.031 Uiso 0.2199(13) 1 calc PR . 1
N4 N 0.3176(10) -0.0045(4) 0.5020(5) 0.020(2) Uani 0.1594(3) 1 d PDU . 2
C33 C 0.2550(9) -0.0066(3) 0.4536(9) 0.033(2) Uani 0.1594(3) 1 d PDU . 2
H33 H 0.2094 -0.0035 0.4793 0.039 Uiso 0.1594(3) 1 calc PR . 2
C34 C 0.2515(7) -0.0130(4) 0.3679(9) 0.040(2) Uani 0.1594(3) 1 d PDU . 2
C35 C 0.3186(10) -0.0176(7) 0.3299(7) 0.032(2) Uani 0.1594(3) 1 d PDU . 2
C36 C 0.3832(8) -0.0149(8) 0.3796(10) 0.028(3) Uani 0.1594(3) 1 d PDU . 2
H36 H 0.4297 -0.0172 0.3557 0.033 Uiso 0.1594(3) 1 calc PR . 2
C37 C 0.3812(9) -0.0090(7) 0.4643(10) 0.026(3) Uani 0.1594(3) 1 d PDU . 2
H37 H 0.4269 -0.0080 0.4972 0.031 Uiso 0.1594(3) 1 calc PR . 2
C38 C 0.1821(9) -0.0162(7) 0.314(2) 0.056(4) Uani 0.1594(3) 1 d PDU . 2
C39 C 0.1178(7) -0.0154(8) 0.2901(17) 0.074(4) Uani 0.1594(3) 1 d PDU . 2
Si2 Si 0.0201(6) -0.0158(8) 0.2491(9) 0.090(3) Uani 0.1594(3) 1 d PDU . 2
C40 C -0.0419(13) -0.008(3) 0.3347(16) 0.093(6) Uani 0.1594(3) 1 d PDU . 2
H40A H -0.0288 0.0346 0.3671 0.139 Uiso 0.1594(3) 1 calc PR . 2
H40B H -0.0362 -0.0494 0.3704 0.139 Uiso 0.1594(3) 1 calc PR . 2
H40C H -0.0936 -0.0043 0.3120 0.139 Uiso 0.1594(3) 1 calc PR . 2
C41 C 0.0000(17) -0.0995(12) 0.192(2) 0.093(5) Uani 0.1594(3) 1 d PDU . 2
H41A H 0.0327 -0.1036 0.1467 0.139 Uiso 0.1594(3) 1 calc PR . 2
H41B H -0.0519 -0.0997 0.1698 0.139 Uiso 0.1594(3) 1 calc PR . 2
H41C H 0.0086 -0.1395 0.2300 0.139 Uiso 0.1594(3) 1 calc PR . 2
C42 C 0.0031(17) 0.0597(15) 0.176(2) 0.096(4) Uani 0.1594(3) 1 d PDU . 2
H42A H 0.0040 0.1039 0.2077 0.143 Uiso 0.1594(3) 1 calc PR . 2
H42B H -0.0455 0.0541 0.1462 0.143 Uiso 0.1594(3) 1 calc PR . 2
H42C H 0.0419 0.0607 0.1372 0.143 Uiso 0.1594(3) 1 calc PR . 2
C43 C 0.3258(13) -0.0247(10) 0.2400(9) 0.032(3) Uani 0.1594(3) 1 d PDU . 2
H43 H 0.2912 -0.0552 0.2110 0.039 Uiso 0.1594(3) 1 calc PR . 2
C44 C 0.3747(12) 0.006(2) 0.1955(9) 0.033(3) Uani 0.1594(3) 1 d PDU . 2
H44 H 0.4101 0.0370 0.2228 0.040 Uiso 0.1594(3) 1 calc PR . 2
N5 N 0.3694(6) 0.0008(10) -0.0678(5) 0.028(2) Uani 0.3187(7) 2 d SPDU . 2
C45 C 0.3411(8) 0.0522(9) -0.0238(8) 0.034(2) Uani 0.1594(3) 1 d PDU . 2
H45 H 0.3178 0.0908 -0.0526 0.040 Uiso 0.1594(3) 1 calc PR . 2
C46 C 0.3438(9) 0.0522(9) 0.0614(8) 0.037(3) Uani 0.1594(3) 1 d PDU . 2
H46 H 0.3228 0.0902 0.0899 0.045 Uiso 0.1594(3) 1 calc PR . 2
C47 C 0.3774(8) -0.0036(10) 0.1051(6) 0.033(2) Uani 0.1594(3) 1 d PDU . 2
C48 C 0.4069(10) -0.0570(10) 0.0592(8) 0.041(3) Uani 0.1594(3) 1 d PDU . 2
H47 H 0.4306 -0.0962 0.0862 0.049 Uiso 0.1594(3) 1 calc PR . 2
C49 C 0.4016(10) -0.0526(9) -0.0261(8) 0.036(3) Uani 0.1594(3) 1 d PDU . 2
H49 H 0.4221 -0.0897 -0.0566 0.044 Uiso 0.1594(3) 1 calc PR . 2
N6 N 0.3218(12) -0.0077(4) 0.5025(6) 0.023(3) Uani 0.1207(14) 1 d PDU . 3
C50 C 0.2582(10) -0.0101(4) 0.4557(11) 0.032(3) Uani 0.1207(14) 1 d PDU . 3
H50 H 0.2132 -0.0135 0.4825 0.038 Uiso 0.1207(14) 1 calc PR . 3
C51 C 0.2537(8) -0.0080(5) 0.3699(10) 0.040(3) Uani 0.1207(14) 1 d PDU . 3
C52 C 0.3191(11) -0.0030(13) 0.3296(8) 0.031(2) Uani 0.1207(14) 1 d PDU . 3
C53 C 0.3850(9) -0.0005(15) 0.3780(11) 0.023(3) Uani 0.241(3) 2 d SPDU . 3
H53 H 0.4308 0.0030 0.3529 0.028 Uiso 0.1207(14) 1 calc PR . 3
C54 C 0.3844(10) -0.0029(10) 0.4630(11) 0.025(3) Uani 0.1207(14) 1 d PDU . 3
H54 H 0.4305 -0.0011 0.4950 0.030 Uiso 0.241(3) 2 calc SPR . 3
C55 C 0.1829(15) -0.0111(7) 0.321(2) 0.055(3) Uani 0.1207(14) 1 d PDU . 3
C56 C 0.1326(11) -0.0122(8) 0.2693(17) 0.071(4) Uani 0.1207(14) 1 d PDU . 3
Si3 Si 0.0459(8) -0.0154(9) 0.2027(10) 0.090(4) Uani 0.1207(14) 1 d PDU . 3
C57 C 0.056(2) 0.037(2) 0.1081(17) 0.096(6) Uani 0.1207(14) 1 d PDU . 3
H57A H 0.0569 0.0877 0.1223 0.143 Uiso 0.1207(14) 1 calc PR . 3
H57B H 0.0144 0.0279 0.0678 0.143 Uiso 0.1207(14) 1 calc PR . 3
H57C H 0.1028 0.0248 0.0844 0.143 Uiso 0.1207(14) 1 calc PR . 3
C58 C 0.025(2) -0.1086(12) 0.174(3) 0.094(6) Uani 0.1207(14) 1 d PDU . 3
H58A H -0.0237 -0.1111 0.1428 0.140 Uiso 0.1207(14) 1 calc PR . 3
H58B H 0.0244 -0.1374 0.2237 0.140 Uiso 0.1207(14) 1 calc PR . 3
H58C H 0.0631 -0.1264 0.1390 0.140 Uiso 0.1207(14) 1 calc PR . 3
C59 C -0.0322(14) 0.020(2) 0.259(2) 0.093(5) Uani 0.1207(14) 1 d PDU . 3
H59A H -0.0139 0.0589 0.2956 0.139 Uiso 0.1207(14) 1 calc PR . 3
H59B H -0.0525 -0.0170 0.2926 0.139 Uiso 0.1207(14) 1 calc PR . 3
H59C H -0.0712 0.0382 0.2196 0.139 Uiso 0.1207(14) 1 calc PR . 3
C60 C 0.3185(14) -0.001(2) 0.2385(10) 0.034(3) Uani 0.241(3) 2 d SPDU . 3
H60 H 0.2721 -0.0060 0.2078 0.040 Uiso 0.1207(14) 1 calc PR . 3
C61 C 0.3777(16) 0.0087(18) 0.1968(11) 0.033(3) Uani 0.1207(14) 1 d PDU . 3
H61 H 0.4245 0.0178 0.2254 0.040 Uiso 0.1207(14) 1 calc PR . 3
N7 N 0.3674(9) 0.0014(9) -0.0674(5) 0.029(3) Uani 0.241(3) 2 d SPDU . 3
C62 C 0.3098(9) -0.0205(10) -0.0270(9) 0.035(3) Uani 0.1207(14) 1 d PDU . 3
H62 H 0.2670 -0.0374 -0.0583 0.042 Uiso 0.1207(14) 1 calc PR . 3
C63 C 0.3093(10) -0.0196(11) 0.0583(10) 0.040(3) Uani 0.1207(14) 1 d PDU . 3
H63 H 0.2670 -0.0356 0.0844 0.048 Uiso 0.1207(14) 1 calc PR . 3
C64 C 0.3715(11) 0.0051(12) 0.1055(8) 0.035(2) Uani 0.1207(14) 1 d PDU . 3
C65 C 0.4307(10) 0.0275(12) 0.0635(9) 0.030(3) Uani 0.1207(14) 1 d PDU . 3
H65 H 0.4743 0.0446 0.0933 0.037 Uiso 0.1207(14) 1 calc PR . 3
C66 C 0.4270(10) 0.0252(11) -0.0220(9) 0.028(3) Uani 0.1207(14) 1 d PDU . 3
H66 H 0.4685 0.0411 -0.0496 0.033 Uiso 0.1207(14) 1 calc PR . 3
O6 O 0.1319(14) 0.2671(13) 0.0424(11) 0.118(6) Uani 0.319(6) 1 d PDU A 3
C67 C 0.1372(16) 0.2545(14) 0.1160(12) 0.105(6) Uani 0.319(6) 1 d PDU A 3
H67 H 0.1102 0.2840 0.1504 0.126 Uiso 0.319(6) 1 calc PR A 3
N8 N 0.1774(15) 0.2032(13) 0.1526(11) 0.114(6) Uani 0.319(6) 1 d PDU A 3
C68 C 0.2154(19) 0.1528(17) 0.102(2) 0.125(8) Uani 0.319(6) 1 d PDU A 3
H68A H 0.2426 0.1184 0.1372 0.188 Uiso 0.319(6) 1 calc PR A 3
H68B H 0.2503 0.1780 0.0687 0.188 Uiso 0.319(6) 1 calc PR A 3
H68C H 0.1787 0.1282 0.0645 0.188 Uiso 0.319(6) 1 calc PR A 3
C69 C 0.182(2) 0.1991(19) 0.2436(12) 0.119(7) Uani 0.319(6) 1 d PDU A 3
H69A H 0.2137 0.1590 0.2617 0.179 Uiso 0.319(6) 1 calc PR A 3
H69B H 0.1325 0.1928 0.2627 0.179 Uiso 0.319(6) 1 calc PR A 3
H69C H 0.2042 0.2427 0.2667 0.179 Uiso 0.319(6) 1 calc PR A 3
O7 O 0.092(2) -0.086(2) 0.484(3) 0.121(10) Uani 0.181(6) 1 d PDU A 1
C70 C 0.040(2) -0.062(2) 0.439(3) 0.136(9) Uani 0.181(6) 1 d PDU A 1
H70 H 0.0204 -0.0893 0.3943 0.163 Uiso 0.181(6) 1 calc PR A 1
N9 N 0.0111(16) 0.0020(18) 0.450(3) 0.147(9) Uani 0.362(12) 2 d SPDU A 1
C71 C 0.060(3) 0.062(2) 0.473(6) 0.150(10) Uani 0.181(6) 1 d PDU A 1
H71A H 0.0292 0.1032 0.4828 0.224 Uiso 0.181(6) 1 calc PR A 1
H71B H 0.0915 0.0714 0.4281 0.224 Uiso 0.181(6) 1 calc PR A 1
H71C H 0.0903 0.0502 0.5235 0.224 Uiso 0.181(6) 1 calc PR A 1
C72 C -0.066(2) 0.016(3) 0.422(4) 0.149(11) Uani 0.181(6) 1 d PDU A 1
H72A H -0.0790 0.0642 0.4376 0.224 Uiso 0.181(6) 1 calc PR A 1
H72B H -0.0984 -0.0176 0.4465 0.224 Uiso 0.181(6) 1 calc PR A 1
H72C H -0.0714 0.0120 0.3613 0.224 Uiso 0.181(6) 1 calc PR A 1

loop_
_atom_site_aniso_label
_atom_site_aniso_U_11
_atom_site_aniso_U_22
_atom_site_aniso_U_33
_atom_site_aniso_U_23
_atom_site_aniso_U_13
_atom_site_aniso_U_12
C1 0.0247(13) 0.0248(13) 0.0270(14) 0.0004(11) 0.0046(11) 0.0101(11)
C2 0.0312(16) 0.0335(16) 0.0239(14) -0.0028(12) 0.0010(12) 0.0189(13)
C3 0.0308(15) 0.0288(14) 0.0212(13) -0.0002(11) 0.0040(11) 0.0149(12)
C4 0.0287(14) 0.0286(14) 0.0212(13) -0.0006(11) 0.0031(11) 0.0136(12)
C5 0.050(2) 0.044(2) 0.0206(14) -0.0015(14) 0.0023(14) 0.0293(18)
C6 0.043(2) 0.0389(19) 0.0230(14) 0.0013(13) 0.0010(13) 0.0242(16)
C7 0.0264(14) 0.0241(13) 0.0256(14) -0.0008(11) 0.0027(11) 0.0109(11)
C8 0.045(2) 0.047(2) 0.0280(16) -0.0114(15) -0.0051(15) 0.0317(18)
C9 0.0406(19) 0.046(2) 0.0229(14) -0.0086(14) -0.0039(13) 0.0285(17)
C10 0.087(4) 0.098(4) 0.0258(18) -0.023(2) -0.018(2) 0.076(4)
C11 0.075(3) 0.085(4) 0.0255(18) -0.015(2) -0.0115(19) 0.064(3)
C12 0.0215(12) 0.0204(12) 0.0319(15) -0.0002(11) 0.0038(11) 0.0070(10)
O1 0.0391(14) 0.0360(13) 0.0272(12) -0.0010(10) 0.0058(10) 0.0219(11)
O2 0.060(2) 0.071(2) 0.0287(14) -0.0051(14) -0.0039(13) 0.0503(19)
O3 0.0428(15) 0.0419(15) 0.0306(13) 0.0095(11) 0.0090(11) 0.0278(13)
O4 0.0547(19) 0.0517(19) 0.0370(16) -0.0168(14) -0.0095(14) 0.0370(16)
Zn1 0.01531(19) 0.01400(18) 0.01017(17) 0.000 0.00246(13) 0.000
Zn2 0.01580(19) 0.01438(18) 0.00995(17) 0.000 0.00230(13) 0.000
O5 0.179(10) 0.125(9) 0.161(10) -0.001(8) -0.006(9) 0.010(8)
C30 0.137(9) 0.096(7) 0.133(9) 0.015(7) 0.005(8) 0.012(7)
N3 0.106(6) 0.093(6) 0.122(8) 0.024(6) 0.025(6) 0.015(6)
C31 0.106(9) 0.091(8) 0.115(9) 0.038(8) 0.025(7) 0.012(7)
C32 0.113(9) 0.103(9) 0.117(9) 0.018(8) 0.023(7) 0.000(8)
N1 0.046(4) 0.031(5) 0.012(3) 0.003(3) 0.005(3) -0.001(4)
C13 0.052(5) 0.036(5) 0.013(4) -0.002(4) 0.011(4) 0.002(5)
C14 0.065(5) 0.048(5) 0.017(4) -0.003(4) 0.014(4) 0.004(5)
C15 0.058(5) 0.052(5) 0.018(3) -0.002(4) 0.007(4) 0.007(4)
C16 0.061(5) 0.049(5) 0.015(4) 0.001(4) 0.001(4) 0.009(5)
C17 0.055(5) 0.042(4) 0.014(4) -0.001(4) 0.002(4) 0.002(4)
C18 0.090(9) 0.065(9) 0.030(7) -0.009(7) 0.026(7) 0.016(8)
C19 0.105(10) 0.082(10) 0.057(9) -0.019(9) 0.031(9) 0.020(9)
Si1 0.110(7) 0.095(6) 0.071(5) -0.008(5) 0.038(5) 0.029(6)
C20 0.110(14) 0.100(11) 0.074(12) 0.003(10) 0.047(12) 0.039(10)
C21 0.108(13) 0.103(14) 0.066(9) -0.009(10) 0.040(10) 0.038(12)
C22 0.107(9) 0.110(11) 0.102(11) -0.002(10) 0.015(10) 0.020(9)
C23 0.048(5) 0.054(5) 0.020(4) 0.001(4) 0.007(4) 0.006(5)
C24 0.044(5) 0.053(6) 0.021(4) 0.000(4) 0.005(4) 0.008(5)
N2 0.026(4) 0.026(4) 0.012(3) -0.002(4) 0.004(3) 0.003(4)
C25 0.031(5) 0.051(5) 0.020(4) -0.007(4) -0.001(4) 0.012(4)
C26 0.040(4) 0.060(5) 0.020(4) -0.008(4) 0.000(4) 0.010(4)
C27 0.041(4) 0.050(5) 0.015(3) 0.001(4) 0.006(3) 0.011(4)
C28 0.039(5) 0.039(5) 0.018(4) 0.002(4) 0.014(3) 0.007(5)
C29 0.029(4) 0.033(5) 0.016(4) -0.002(4) 0.011(3) 0.004(4)
N4 0.022(4) 0.026(4) 0.011(4) -0.002(5) 0.004(3) 0.011(5)
C33 0.027(4) 0.050(5) 0.021(4) -0.004(5) 0.000(4) 0.008(5)
C34 0.037(4) 0.060(5) 0.023(4) -0.003(5) 0.002(4) 0.008(5)
C35 0.032(4) 0.050(5) 0.013(4) -0.003(4) 0.001(4) 0.005(5)
C36 0.029(4) 0.042(5) 0.013(4) -0.001(4) 0.003(4) 0.008(5)
C37 0.029(5) 0.033(5) 0.015(4) 0.002(5) 0.002(4) 0.010(5)
C38 0.046(5) 0.083(8) 0.040(6) 0.005(7) 0.003(5) 0.006(7)
C39 0.058(6) 0.091(8) 0.073(7) -0.002(7) -0.005(6) 0.005(7)
Si2 0.062(5) 0.101(8) 0.105(6) -0.006(6) -0.010(5) 0.008(5)
C40 0.068(9) 0.101(12) 0.109(10) -0.008(10) -0.001(9) 0.005(11)
C41 0.074(9) 0.102(9) 0.100(10) -0.007(8) -0.004(9) 0.000(9)
C42 0.082(8) 0.102(8) 0.100(8) -0.001(7) -0.008(7) 0.013(7)
C43 0.035(5) 0.051(6) 0.011(4) -0.001(5) -0.004(4) 0.002(5)
C44 0.039(5) 0.055(6) 0.007(3) 0.000(5) 0.002(4) 0.003(5)
N5 0.045(5) 0.028(4) 0.010(4) -0.002(5) 0.005(4) 0.002(6)
C45 0.056(5) 0.035(5) 0.010(4) -0.003(4) 0.004(4) 0.005(5)
C46 0.059(5) 0.044(5) 0.011(4) -0.003(4) 0.006(4) 0.007(5)
C47 0.039(4) 0.053(5) 0.006(3) -0.001(5) 0.002(4) 0.006(5)
C48 0.058(6) 0.050(6) 0.015(5) 0.001(5) 0.004(5) 0.014(6)
C49 0.056(5) 0.041(5) 0.012(4) -0.001(5) 0.004(5) 0.010(5)
N6 0.025(5) 0.030(5) 0.015(4) -0.002(5) 0.003(4) 0.007(5)
C50 0.029(5) 0.046(5) 0.021(4) -0.004(5) 0.001(4) 0.008(5)
C51 0.037(4) 0.058(5) 0.025(4) -0.002(5) 0.002(4) 0.007(5)
C52 0.032(4) 0.048(5) 0.015(4) -0.002(5) 0.002(4) 0.006(5)
C53 0.025(4) 0.032(5) 0.012(4) 0.000(5) 0.002(4) 0.008(5)
C54 0.028(5) 0.031(5) 0.016(4) 0.000(5) 0.004(4) 0.007(5)
C55 0.047(5) 0.075(7) 0.044(6) 0.003(6) 0.005(5) 0.004(6)
C56 0.060(6) 0.085(8) 0.068(7) -0.001(7) -0.001(6) 0.002(7)
Si3 0.077(5) 0.099(7) 0.092(6) -0.003(6) -0.011(5) 0.003(5)
C57 0.089(10) 0.102(10) 0.094(9) 0.002(8) -0.008(8) 0.005(9)
C58 0.081(10) 0.100(9) 0.098(10) -0.006(8) -0.003(9) -0.001(8)
C59 0.074(7) 0.100(9) 0.102(8) -0.004(7) -0.006(7) 0.008(7)
C60 0.037(5) 0.051(6) 0.013(4) -0.001(5) 0.001(4) 0.005(5)
C61 0.039(5) 0.051(6) 0.010(4) 0.001(5) 0.004(4) 0.002(5)
N7 0.044(5) 0.030(5) 0.012(4) -0.001(5) 0.004(4) 0.002(5)
C62 0.050(5) 0.041(5) 0.016(4) -0.003(4) 0.007(4) -0.003(5)
C63 0.051(5) 0.052(6) 0.018(5) -0.002(5) 0.006(5) -0.003(5)
C64 0.042(4) 0.051(5) 0.011(4) 0.000(5) 0.004(4) 0.005(5)
C65 0.042(5) 0.043(5) 0.007(4) -0.004(4) 0.005(4) 0.006(5)
C66 0.041(5) 0.035(5) 0.008(4) -0.002(5) 0.008(4) 0.001(5)
O6 0.128(11) 0.133(11) 0.091(9) -0.020(8) 0.003(9) -0.001(9)
C67 0.110(10) 0.115(10) 0.092(9) -0.022(8) 0.010(8) -0.009(8)
N8 0.121(9) 0.110(9) 0.110(8) -0.013(7) 0.010(8) -0.012(7)
C68 0.125(12) 0.121(11) 0.130(11) -0.016(10) 0.012(10) -0.005(9)
C69 0.126(12) 0.117(12) 0.115(9) -0.006(9) 0.003(10) -0.023(10)
O7 0.114(13) 0.124(13) 0.124(14) 0.010(11) 0.010(10) 0.003(10)
C70 0.130(12) 0.136(11) 0.140(13) 0.005(10) 0.005(9) 0.007(9)
N9 0.141(11) 0.142(11) 0.156(12) 0.002(9) 0.004(9) 0.011(8)
C71 0.148(14) 0.144(13) 0.156(15) -0.003(11) 0.007(11) 0.005(10)
C72 0.144(12) 0.148(14) 0.155(15) 0.002(11) 0.002(11) 0.015(10)

loop_
_atom_type_symbol
_atom_type_description
_atom_type_scat_dispersion_real
_atom_type_scat_dispersion_imag
_atom_type_scat_source
C C 0.0033 0.0016 'International Tables Vol C Tables 4.2.6.8 and 6.1.1.4'
H H 0.0000 0.0000 'International Tables Vol C Tables 4.2.6.8 and 6.1.1.4'
N N 0.0061 0.0033 'International Tables Vol C Tables 4.2.6.8 and 6.1.1.4'
O O 0.0106 0.0060 'International Tables Vol C Tables 4.2.6.8 and 6.1.1.4'
Si Si 0.0817 0.0704 'International Tables Vol C Tables 4.2.6.8 and 6.1.1.4'
Zn Zn 0.2839 1.4301 'International Tables Vol C Tables 4.2.6.8 and 6.1.1.4'

loop_
_exptl_crystal_face_index_h
_exptl_crystal_face_index_k
_exptl_crystal_face_index_l
_exptl_crystal_face_perp_dist
0.00 0.00 -1.00 0.0890
0.00 0.00 1.00 0.1070
-1.00 1.00 0.00 0.1250
1.00 -1.00 0.00 0.1130
1.00 1.00 0.00 0.0220
-1.00 -1.00 0.00 0.1000

loop_
_geom_angle_atom_site_label_1
_geom_angle_atom_site_label_2
_geom_angle_atom_site_label_3
_geom_angle
_geom_angle_site_symmetry_1
_geom_angle_site_symmetry_3
_geom_angle_publ_flag
O2 C1 O1 125.8(3) . . ?
O2 C1 C2 117.2(3) . . ?
O1 C1 C2 117.1(3) . . ?
C3 C2 C11 120.3(3) . . ?
C3 C2 C1 120.1(3) . . ?
C11 C2 C1 119.6(3) . . ?
C2 C3 C4 120.8(3) . . ?
C2 C3 H3 119.6 . . ?
C4 C3 H3 119.6 . . ?
C3 C4 C5 121.9(3) . . ?
C3 C4 C9 119.0(3) . . ?
C5 C4 C9 119.1(3) . . ?
C6 C5 C4 120.6(3) . . ?
C6 C5 H5 119.7 . . ?
C4 C5 H5 119.7 . . ?
C5 C6 C7 120.6(3) . . ?
C5 C6 H6 119.7 . . ?
C7 C6 H6 119.7 . . ?
C8 C7 C6 119.9(3) . . ?
C8 C7 C12 120.1(3) . . ?
C6 C7 C12 120.0(3) . . ?
C7 C8 C9 120.9(3) . . ?
C7 C8 H8 119.6 . . ?
C9 C8 H8 119.6 . . ?
C8 C9 C10 122.2(3) . . ?
C8 C9 C4 118.9(3) . . ?
C10 C9 C4 118.9(3) . . ?
C11 C10 C9 121.0(4) . . ?
C11 C10 H10 119.5 . . ?
C9 C10 H10 119.5 . . ?
C10 C11 C2 120.1(4) . . ?
C10 C11 H11 120.0 . . ?
C2 C11 H11 120.0 . . ?
O3 C12 O4 125.5(3) . . ?
O3 C12 C7 117.0(3) . . ?
O4 C12 C7 117.5(3) . . ?
C1 O1 Zn1 122.4(2) . . ?
C1 O2 Zn2 132.4(3) . . ?
C12 O3 Zn1 132.2(2) . 3_455 ?
C12 O4 Zn2 122.7(2) . 3_455 ?
O1 Zn1 O1 89.04(19) 6 . ?
O1 Zn1 N2 104.7(3) 6 . ?
O1 Zn1 N2 108.9(3) . . ?
O1 Zn1 N2 108.9(3) 6 6 ?
O1 Zn1 N2 104.7(3) . 6 ?
N2 Zn1 N2 5.8(6) . 6 ?
O1 Zn1 N6 100.9(5) 6 . ?
O1 Zn1 N6 106.8(5) . . ?
N2 Zn1 N6 4.5(8) . . ?
N2 Zn1 N6 8.2(5) 6 . ?
O1 Zn1 N6 106.8(5) 6 6 ?
O1 Zn1 N6 100.9(5) . 6 ?
N2 Zn1 N6 8.2(5) . 6 ?
N2 Zn1 N6 4.5(8) 6 6 ?
N6 Zn1 N6 8.2(5) . 6 ?
O1 Zn1 N4 100.6(4) 6 . ?
O1 Zn1 N4 104.1(4) . . ?
N2 Zn1 N4 6.5(7) . . ?
N2 Zn1 N4 8.3(6) 6 . ?
N6 Zn1 N4 2.7(8) . . ?
N6 Zn1 N4 6.8(4) 6 . ?
O1 Zn1 N4 104.1(4) 6 6 ?
O1 Zn1 N4 100.6(4) . 6 ?
N2 Zn1 N4 8.3(6) . 6 ?
N2 Zn1 N4 6.5(7) 6 6 ?
N6 Zn1 N4 6.8(4) . 6 ?
N6 Zn1 N4 2.7(8) 6 6 ?
N4 Zn1 N4 4.8(4) . 6 ?
O1 Zn1 O3 88.19(14) 6 3_545 ?
O1 Zn1 O3 159.36(12) . 3_545 ?
N2 Zn1 O3 91.6(3) . 3_545 ?
N2 Zn1 O3 95.5(3) 6 3_545 ?
N6 Zn1 O3 93.8(5) . 3_545 ?
N6 Zn1 O3 99.5(5) 6 3_545 ?
N4 Zn1 O3 96.5(4) . 3_545 ?
N4 Zn1 O3 99.9(4) 6 3_545 ?
O1 Zn1 O3 159.36(12) 6 8 ?
O1 Zn1 O3 88.19(14) . 8 ?
N2 Zn1 O3 95.5(3) . 8 ?
N2 Zn1 O3 91.6(3) 6 8 ?
N6 Zn1 O3 99.5(5) . 8 ?
N6 Zn1 O3 93.8(5) 6 8 ?
N4 Zn1 O3 99.9(4) . 8 ?
N4 Zn1 O3 96.5(4) 6 8 ?
O3 Zn1 O3 87.2(2) 3_545 8 ?
O1 Zn1 Zn2 83.65(8) 6 . ?
O1 Zn1 Zn2 83.65(8) . . ?
N2 Zn1 Zn2 164.7(3) . . ?
N2 Zn1 Zn2 164.7(3) 6 . ?
N6 Zn1 Zn2 168.6(6) . . ?
N6 Zn1 Zn2 168.6(6) 6 . ?
N4 Zn1 Zn2 171.1(5) . . ?
N4 Zn1 Zn2 171.1(5) 6 . ?
O3 Zn1 Zn2 75.72(9) 3_545 . ?
O3 Zn1 Zn2 75.72(9) 8 . ?
O4 Zn2 O4 87.7(3) 3_545 8 ?
O4 Zn2 N5 102.2(4) 3_545 1_556 ?
O4 Zn2 N5 101.6(5) 8 1_556 ?
O4 Zn2 N7 103.2(5) 3_545 1_556 ?
O4 Zn2 N7 102.1(5) 8 1_556 ?
N5 Zn2 N7 1.1(7) 1_556 1_556 ?
O4 Zn2 O2 87.94(19) 3_545 6 ?
O4 Zn2 O2 159.43(14) 8 6 ?
N5 Zn2 O2 99.0(5) 1_556 6 ?
N7 Zn2 O2 98.4(5) 1_556 6 ?
O4 Zn2 O2 159.43(14) 3_545 . ?
O4 Zn2 O2 87.94(19) 8 . ?
N5 Zn2 O2 98.3(4) 1_556 . ?
N7 Zn2 O2 97.4(5) 1_556 . ?
O2 Zn2 O2 89.1(3) 6 . ?
O4 Zn2 N1 108.1(3) 3_545 1_556 ?
O4 Zn2 N1 100.9(3) 8 1_556 ?
N5 Zn2 N1 5.9(6) 1_556 1_556 ?
N7 Zn2 N1 5.0(6) 1_556 1_556 ?
O2 Zn2 N1 99.6(3) 6 1_556 ?
O2 Zn2 N1 92.5(3) . 1_556 ?
O4 Zn2 N1 100.9(3) 3_545 6_556 ?
O4 Zn2 N1 108.1(3) 8 6_556 ?
N5 Zn2 N1 6.6(6) 1_556 6_556 ?
N7 Zn2 N1 6.4(6) 1_556 6_556 ?
O2 Zn2 N1 92.5(3) 6 6_556 ?
O2 Zn2 N1 99.6(3) . 6_556 ?
N1 Zn2 N1 10.1(7) 1_556 6_556 ?
O4 Zn2 Zn1 83.83(9) 3_545 . ?
O4 Zn2 Zn1 83.83(9) 8 . ?
N5 Zn2 Zn1 171.9(3) 1_556 . ?
N7 Zn2 Zn1 170.8(5) 1_556 . ?
O2 Zn2 Zn1 75.71(9) 6 . ?
O2 Zn2 Zn1 75.71(9) . . ?
N1 Zn2 Zn1 167.2(3) 1_556 . ?
N1 Zn2 Zn1 167.2(3) 6_556 . ?
O5 C30 N3 122.2(17) . . ?
O5 C30 H30 118.9 . . ?
N3 C30 H30 118.9 . . ?
C30 N3 C32 119.4(13) . . ?
C30 N3 C31 119.3(13) . . ?
C32 N3 C31 120.4(19) . . ?
N3 C31 H31A 109.5 . . ?
N3 C31 H31B 109.5 . . ?
H31A C31 H31B 109.5 . . ?
N3 C31 H31C 109.5 . . ?
H31A C31 H31C 109.5 . . ?
H31B C31 H31C 109.5 . . ?
N3 C32 H32A 109.5 . . ?
N3 C32 H32B 109.5 . . ?
H32A C32 H32B 109.5 . . ?
N3 C32 H32C 109.5 . . ?
H32A C32 H32C 109.5 . . ?
H32B C32 H32C 109.5 . . ?
C17 N1 C13 116.6(8) . . ?
C17 N1 Zn2 126.1(8) . 1_554 ?
C13 N1 Zn2 116.5(7) . 1_554 ?
N1 C13 C14 124.4(9) . . ?
N1 C13 H13 117.8 . . ?
C14 C13 H13 117.8 . . ?
C15 C14 C13 119.3(8) . . ?
C15 C14 C18 119.4(13) . . ?
C13 C14 C18 121.3(13) . . ?
C14 C15 C16 116.8(8) . . ?
C14 C15 C23 118.5(11) . . ?
C16 C15 C23 124.7(11) . . ?
C17 C16 C15 120.3(9) . . ?
C17 C16 H16 119.8 . . ?
C15 C16 H16 119.8 . . ?
N1 C17 C16 122.6(9) . . ?
N1 C17 H17 118.7 . . ?
C16 C17 H17 118.7 . . ?
C19 C18 C14 175(2) . . ?
C18 C19 Si1 174(2) . . ?
C19 Si1 C20 111.0(8) . . ?
C19 Si1 C22 109.8(8) . . ?
C20 Si1 C22 109.4(9) . . ?
C19 Si1 C21 109.9(8) . . ?
C20 Si1 C21 108.3(8) . . ?
C22 Si1 C21 108.4(8) . . ?
Si1 C20 H20A 109.5 . . ?
Si1 C20 H20B 109.5 . . ?
H20A C20 H20B 109.5 . . ?
Si1 C20 H20C 109.5 . . ?
H20A C20 H20C 109.5 . . ?
H20B C20 H20C 109.5 . . ?
Si1 C21 H21A 109.5 . . ?
Si1 C21 H21B 109.5 . . ?
H21A C21 H21B 109.5 . . ?
Si1 C21 H21C 109.5 . . ?
H21A C21 H21C 109.5 . . ?
H21B C21 H21C 109.5 . . ?
Si1 C22 H22A 109.5 . . ?
Si1 C22 H22B 109.5 . . ?
H22A C22 H22B 109.5 . . ?
Si1 C22 H22C 109.5 . . ?
H22A C22 H22C 109.5 . . ?
H22B C22 H22C 109.5 . . ?
C24 C23 C15 119.8(13) . . ?
C24 C23 H23 120.1 . . ?
C15 C23 H23 120.1 . . ?
C23 C24 C27 119.8(12) . . ?
C23 C24 H24 120.1 . . ?
C27 C24 H24 120.1 . . ?
C25 N2 C29 118.1(8) . . ?
C25 N2 Zn1 124.8(8) . . ?
C29 N2 Zn1 117.1(8) . . ?
N2 C25 C26 122.6(9) . . ?
N2 C25 H25 118.7 . . ?
C26 C25 H25 118.7 . . ?
C25 C26 C27 119.5(9) . . ?
C25 C26 H26 120.3 . . ?
C27 C26 H26 120.3 . . ?
C28 C27 C26 117.6(8) . . ?
C28 C27 C24 113.8(11) . . ?
C26 C27 C24 128.5(11) . . ?
C27 C28 C29 119.6(9) . . ?
C27 C28 H28 120.2 . . ?
C29 C28 H28 120.2 . . ?
N2 C29 C28 122.5(9) . . ?
N2 C29 H29 118.7 . . ?
C28 C29 H29 118.7 . . ?
C33 N4 C37 116.6(8) . . ?
C33 N4 Zn1 126.0(11) . . ?
C37 N4 Zn1 117.4(11) . . ?
N4 C33 C34 124.6(9) . . ?
N4 C33 H33 117.7 . . ?
C34 C33 H33 117.7 . . ?
C33 C34 C35 117.8(9) . . ?
C33 C34 C38 125.0(18) . . ?
C35 C34 C38 117.2(18) . . ?
C36 C35 C34 117.7(9) . . ?
C36 C35 C43 116.9(16) . . ?
C34 C35 C43 125.3(16) . . ?
C35 C36 C37 120.4(10) . . ?
C35 C36 H36 119.8 . . ?
C37 C36 H36 119.8 . . ?
N4 C37 C36 122.9(10) . . ?
N4 C37 H37 118.5 . . ?
C36 C37 H37 118.5 . . ?
C39 C38 C34 162(3) . . ?
C38 C39 Si2 177(3) . . ?
C39 Si2 C40 110.1(9) . . ?
C39 Si2 C41 109.3(9) . . ?
C40 Si2 C41 109.6(9) . . ?
C39 Si2 C42 109.6(9) . . ?
C40 Si2 C42 109.3(9) . . ?
C41 Si2 C42 109.0(9) . . ?
Si2 C40 H40A 109.5 . . ?
Si2 C40 H40B 109.5 . . ?
H40A C40 H40B 109.5 . . ?
Si2 C40 H40C 109.5 . . ?
H40A C40 H40C 109.5 . . ?
H40B C40 H40C 109.5 . . ?
Si2 C41 H41A 109.5 . . ?
Si2 C41 H41B 109.5 . . ?
H41A C41 H41B 109.5 . . ?
Si2 C41 H41C 109.5 . . ?
H41A C41 H41C 109.5 . . ?
H41B C41 H41C 109.5 . . ?
Si2 C42 H42A 109.5 . . ?
Si2 C42 H42B 109.5 . . ?
H42A C42 H42B 109.5 . . ?
Si2 C42 H42C 109.5 . . ?
H42A C42 H42C 109.5 . . ?
H42B C42 H42C 109.5 . . ?
C44 C43 C35 127.4(16) . . ?
C44 C43 H43 116.3 . . ?
C35 C43 H43 116.3 . . ?
C43 C44 C47 123.7(15) . . ?
C43 C44 H44 118.2 . . ?
C47 C44 H44 118.2 . . ?
C49 N5 C45 117.2(8) . . ?
C49 N5 Zn2 120.2(10) . 1_554 ?
C45 N5 Zn2 122.5(10) . 1_554 ?
N5 C45 C46 123.4(10) . . ?
N5 C45 H45 118.3 . . ?
C46 C45 H45 118.3 . . ?
C45 C46 C47 119.6(10) . . ?
C45 C46 H46 120.2 . . ?
C47 C46 H46 120.2 . . ?
C48 C47 C46 116.9(8) . . ?
C48 C47 C44 131.8(19) . . ?
C46 C47 C44 111.3(18) . . ?
C49 C48 C47 119.5(10) . . ?
C49 C48 H47 120.3 . . ?
C47 C48 H47 120.3 . . ?
N5 C49 C48 123.4(10) . . ?
N5 C49 H49 118.3 . . ?
C48 C49 H49 118.3 . . ?
C50 N6 C54 116.8(9) . . ?
C50 N6 Zn1 122.5(13) . . ?
C54 N6 Zn1 120.4(13) . . ?
N6 C50 C51 123.8(10) . . ?
N6 C50 H50 118.1 . . ?
C51 C50 H50 118.1 . . ?
C50 C51 C52 118.9(9) . . ?
C50 C51 C55 122(2) . . ?
C52 C51 C55 119(2) . . ?
C53 C52 C51 117.4(9) . . ?
C53 C52 C60 120.8(18) . . ?
C51 C52 C60 121.8(18) . . ?
C52 C53 C54 120.0(10) . . ?
C52 C53 H53 120.0 . . ?
C54 C53 H53 120.0 . . ?
N6 C54 C53 123.1(10) . . ?
N6 C54 H54 118.4 . . ?
C53 C54 H54 118.4 . . ?
C56 C55 C51 168(4) . . ?
C55 C56 Si3 171(3) . . ?
C56 Si3 C57 109.7(9) . . ?
C56 Si3 C58 109.2(9) . . ?
C57 Si3 C58 109.6(9) . . ?
C56 Si3 C59 109.9(9) . . ?
C57 Si3 C59 109.6(9) . . ?
C58 Si3 C59 108.9(9) . . ?
Si3 C57 H57A 109.5 . . ?
Si3 C57 H57B 109.5 . . ?
H57A C57 H57B 109.5 . . ?
Si3 C57 H57C 109.5 . . ?
H57A C57 H57C 109.5 . . ?
H57B C57 H57C 109.5 . . ?
Si3 C58 H58A 109.5 . . ?
Si3 C58 H58B 109.5 . . ?
H58A C58 H58B 109.5 . . ?
Si3 C58 H58C 109.5 . . ?
H58A C58 H58C 109.5 . . ?
H58B C58 H58C 109.5 . . ?
Si3 C59 H59A 109.5 . . ?
Si3 C59 H59B 109.5 . . ?
H59A C59 H59B 109.5 . . ?
Si3 C59 H59C 109.5 . . ?
H59A C59 H59C 109.5 . . ?
H59B C59 H59C 109.5 . . ?
C61 C60 C52 125(2) . . ?
C61 C60 H60 117.6 . . ?
C52 C60 H60 117.6 . . ?
C60 C61 C64 120(2) . . ?
C60 C61 H61 119.9 . . ?
C64 C61 H61 119.9 . . ?
C62 N7 C66 117.4(9) . . ?
N7 C62 C63 123.2(10) . . ?
N7 C62 H62 118.4 . . ?
C63 C62 H62 118.4 . . ?
C62 C63 C64 119.4(10) . . ?
C62 C63 H63 120.3 . . ?
C64 C63 H63 120.3 . . ?
C65 C64 C63 117.2(9) . . ?
C65 C64 C61 118.4(16) . . ?
C63 C64 C61 124.5(17) . . ?
C64 C65 C66 120.1(10) . . ?
C64 C65 H65 120.0 . . ?
C66 C65 H65 120.0 . . ?
N7 C66 C65 122.8(10) . . ?
N7 C66 H66 118.6 . . ?
C65 C66 H66 118.6 . . ?
O6 C67 N8 126(2) . . ?
O6 C67 H67 117.1 . . ?
N8 C67 H67 117.1 . . ?
C67 N8 C68 119.1(15) . . ?
C67 N8 C69 118.6(15) . . ?
C68 N8 C69 122(2) . . ?
N8 C68 H68A 109.5 . . ?
N8 C68 H68B 109.5 . . ?
H68A C68 H68B 109.5 . . ?
N8 C68 H68C 109.5 . . ?
H68A C68 H68C 109.5 . . ?
H68B C68 H68C 109.5 . . ?
N8 C69 H69A 109.5 . . ?
N8 C69 H69B 109.5 . . ?
H69A C69 H69B 109.5 . . ?
N8 C69 H69C 109.5 . . ?
H69A C69 H69C 109.5 . . ?
H69B C69 H69C 109.5 . . ?
O7 C70 N9 124(2) . . ?
O7 C70 H70 118.2 . . ?
N9 C70 H70 118.2 . . ?
C70 N9 C72 120.1(19) . . ?
C70 N9 C71 119.9(18) . . ?
C72 N9 C71 118(3) . . ?
N9 C71 H71A 109.5 . . ?
N9 C71 H71B 109.5 . . ?
H71A C71 H71B 109.5 . . ?
N9 C71 H71C 109.5 . . ?
H71A C71 H71C 109.5 . . ?
H71B C71 H71C 109.5 . . ?
N9 C72 H72A 109.5 . . ?
N9 C72 H72B 109.5 . . ?
H72A C72 H72B 109.5 . . ?
N9 C72 H72C 109.5 . . ?
H72A C72 H72C 109.5 . . ?
H72B C72 H72C 109.5 . . ?

loop_
_geom_bond_atom_site_label_1
_geom_bond_atom_site_label_2
_geom_bond_distance
_geom_bond_site_symmetry_2
_geom_bond_publ_flag
C1 O2 1.246(4) . ?
C1 O1 1.249(4) . ?
C1 C2 1.503(4) . ?
C2 C3 1.368(5) . ?
C2 C11 1.410(5) . ?
C3 C4 1.412(4) . ?
C3 H3 0.9500 . ?
C4 C5 1.416(5) . ?
C4 C9 1.416(5) . ?
C5 C6 1.364(5) . ?
C5 H5 0.9500 . ?
C6 C7 1.410(5) . ?
C6 H6 0.9500 . ?
C7 C8 1.371(5) . ?
C7 C12 1.497(4) . ?
C8 C9 1.413(5) . ?
C8 H8 0.9500 . ?
C9 C10 1.413(6) . ?
C10 C11 1.365(6) . ?
C10 H10 0.9500 . ?
C11 H11 0.9500 . ?
C12 O3 1.247(4) . ?
C12 O4 1.253(5) . ?
O1 Zn1 2.013(2) . ?
O2 Zn2 2.025(3) . ?
O3 Zn1 2.043(3) 3_455 ?
O4 Zn2 2.015(3) 3_455 ?
Zn1 O1 2.013(2) 6 ?
Zn1 N2 2.020(7) . ?
Zn1 N2 2.020(7) 6 ?
Zn1 N6 2.032(9) . ?
Zn1 N6 2.032(9) 6 ?
Zn1 N4 2.034(8) . ?
Zn1 N4 2.034(8) 6 ?
Zn1 O3 2.043(3) 3_545 ?
Zn1 O3 2.043(3) 8 ?
Zn1 Zn2 2.9426(6) . ?
Zn2 O4 2.015(3) 3_545 ?
Zn2 O4 2.015(3) 8 ?
Zn2 N5 2.019(8) 1_556 ?
Zn2 N7 2.025(9) 1_556 ?
Zn2 O2 2.025(3) 6 ?
Zn2 N1 2.032(7) 1_556 ?
Zn2 N1 2.032(7) 6_556 ?
O5 C30 1.232(13) . ?
C30 N3 1.347(13) . ?
C30 H30 0.9500 . ?
N3 C32 1.449(14) . ?
N3 C31 1.456(14) . ?
C31 H31A 0.9800 . ?
C31 H31B 0.9800 . ?
C31 H31C 0.9800 . ?
C32 H32A 0.9800 . ?
C32 H32B 0.9800 . ?
C32 H32C 0.9800 . ?
N1 C17 1.332(11) . ?
N1 C13 1.340(11) . ?
N1 Zn2 2.032(7) 1_554 ?
C13 C14 1.380(11) . ?
C13 H13 0.9500 . ?
C14 C15 1.376(11) . ?
C14 C18 1.437(10) . ?
C15 C16 1.395(12) . ?
C15 C23 1.483(12) . ?
C16 C17 1.388(11) . ?
C16 H16 0.9500 . ?
C17 H17 0.9500 . ?
C18 C19 1.195(10) . ?
C19 Si1 1.829(9) . ?
Si1 C20 1.858(12) . ?
Si1 C22 1.864(12) . ?
Si1 C21 1.871(12) . ?
C20 H20A 0.9800 . ?
C20 H20B 0.9800 . ?
C20 H20C 0.9800 . ?
C21 H21A 0.9800 . ?
C21 H21B 0.9800 . ?
C21 H21C 0.9800 . ?
C22 H22A 0.9800 . ?
C22 H22B 0.9800 . ?
C22 H22C 0.9800 . ?
C23 C24 1.328(13) . ?
C23 H23 0.9500 . ?
C24 C27 1.489(12) . ?
C24 H24 0.9500 . ?
N2 C25 1.326(11) . ?
N2 C29 1.343(11) . ?
C25 C26 1.386(11) . ?
C25 H25 0.9500 . ?
C26 C27 1.390(11) . ?
C26 H26 0.9500 . ?
C27 C28 1.379(11) . ?
C28 C29 1.383(11) . ?
C28 H28 0.9500 . ?
C29 H29 0.9500 . ?
N4 C33 1.329(11) . ?
N4 C37 1.344(12) . ?
C33 C34 1.394(12) . ?
C33 H33 0.9500 . ?
C34 C35 1.402(12) . ?
C34 C38 1.480(12) . ?
C35 C36 1.370(12) . ?
C35 C43 1.480(13) . ?
C36 C37 1.381(12) . ?
C36 H36 0.9500 . ?
C37 H37 0.9500 . ?
C38 C39 1.194(11) . ?
C39 Si2 1.840(9) . ?
Si2 C40 1.853(13) . ?
Si2 C41 1.860(12) . ?
Si2 C42 1.866(12) . ?
C40 H40A 0.9800 . ?
C40 H40B 0.9800 . ?
C40 H40C 0.9800 . ?
C41 H41A 0.9800 . ?
C41 H41B 0.9800 . ?
C41 H41C 0.9800 . ?
C42 H42A 0.9800 . ?
C42 H42B 0.9800 . ?
C42 H42C 0.9800 . ?
C43 C44 1.320(14) . ?
C43 H43 0.9500 . ?
C44 C47 1.483(12) . ?
C44 H44 0.9500 . ?
N5 C49 1.329(12) . ?
N5 C45 1.331(12) . ?
N5 Zn2 2.019(8) 1_554 ?
C45 C46 1.380(12) . ?
C45 H45 0.9500 . ?
C46 C47 1.390(12) . ?
C46 H46 0.9500 . ?
C47 C48 1.387(12) . ?
C48 C49 1.384(12) . ?
C48 H47 0.9500 . ?
C49 H49 0.9500 . ?
N6 C50 1.331(12) . ?
N6 C54 1.342(12) . ?
C50 C51 1.389(12) . ?
C50 H50 0.9500 . ?
C51 C52 1.393(12) . ?
C51 C55 1.455(11) . ?
C52 C53 1.378(12) . ?
C52 C60 1.477(13) . ?
C53 C54 1.380(12) . ?
C53 H53 0.9500 . ?
C54 H54 0.9500 . ?
C55 C56 1.194(12) . ?
C56 Si3 1.837(10) . ?
Si3 C57 1.853(13) . ?
Si3 C58 1.863(13) . ?
Si3 C59 1.866(13) . ?
C57 H57A 0.9800 . ?
C57 H57B 0.9800 . ?
C57 H57C 0.9800 . ?
C58 H58A 0.9800 . ?
C58 H58B 0.9800 . ?
C58 H58C 0.9800 . ?
C59 H59A 0.9800 . ?
C59 H59B 0.9800 . ?
C59 H59C 0.9800 . ?
C60 C61 1.317(15) . ?
C60 H60 0.9500 . ?
C61 C64 1.480(14) . ?
C61 H61 0.9500 . ?
N7 C62 1.334(12) . ?
N7 C66 1.337(12) . ?
C62 C63 1.385(12) . ?
C62 H62 0.9500 . ?
C63 C64 1.393(12) . ?
C63 H63 0.9500 . ?
C64 C65 1.376(12) . ?
C65 C66 1.386(12) . ?
C65 H65 0.9500 . ?
C66 H66 0.9500 . ?
O6 C67 1.213(13) . ?
C67 N8 1.329(13) . ?
C67 H67 0.9500 . ?
N8 C68 1.469(14) . ?
N8 C69 1.474(14) . ?
C68 H68A 0.9800 . ?
C68 H68B 0.9800 . ?
C68 H68C 0.9800 . ?
C69 H69A 0.9800 . ?
C69 H69B 0.9800 . ?
C69 H69C 0.9800 . ?
O7 C70 1.233(15) . ?
C70 N9 1.335(14) . ?
C70 H70 0.9500 . ?
N9 C72 1.456(15) . ?
N9 C71 1.459(15) . ?
C71 H71A 0.9800 . ?
C71 H71B 0.9800 . ?
C71 H71C 0.9800 . ?
C72 H72A 0.9800 . ?
C72 H72B 0.9800 . ?
C72 H72C 0.9800 . ?
